data_7053098
loop_
_publ_author_name
'Tian, Hui'
'Zhu, Yan-Yu'
'Sun, Zhen-Gang'
'Tong, Fei'
'Zhu, Jiang'
'Chu, Wei'
'Sun, Shou-Hui'
'Zheng, Ming-Jing'

_publ_section_title
;
 Mixed-solvothermal synthesis, structures, luminescent and surface
 photovoltage properties of four new transition metal diphosphonates with
 a 3D supramolecular structure
;
_journal_issue 1
_journal_name_full 'New Journal of Chemistry'
_journal_page_first 212
_journal_paper_doi 10.1039/c2nj40737j
_journal_volume 37
_journal_year 2013
_chemical_formula_sum 'C15 H58 Mn N4 O24 P6'
_chemical_formula_weight 919.41
_chemical_name_systematic
;
?
;
_space_group_IT_number 167
_symmetry_cell_setting rhombohedral
_symmetry_space_group_name_Hall '-R 3 2"c'
_symmetry_space_group_name_H-M 'R -3 c :H'
_atom_sites_solution_hydrogens geom
_atom_sites_solution_primary direct
_atom_sites_solution_secondary difmap
_audit_creation_method SHELXL-97
_cell_angle_alpha 90.00
_cell_angle_beta 90.00
_cell_angle_gamma 120.00
_cell_formula_units_Z 12
_cell_length_a 16.6808(8)
_cell_length_b 16.6808(8)
_cell_length_c 52.257(5)
_cell_measurement_reflns_used 2546
_cell_measurement_temperature 293(2)
_cell_measurement_theta_max 19.89
_cell_measurement_theta_min 2.34
_cell_volume 12592.4(15)
_computing_cell_refinement 'Bruker SMART'
_computing_data_collection 'Bruker SMART'
_computing_data_reduction 'Bruker SHELXTL'
_computing_molecular_graphics 'Bruker SHELXTL'
_computing_publication_material 'Bruker SHELXTL'
_computing_structure_refinement 'SHELXL-97 (Sheldrick, 1997)'
_computing_structure_solution 'SHELXS-97 (Sheldrick, 1990)'
_diffrn_ambient_temperature 293(2)
_diffrn_measured_fraction_theta_full 0.995
_diffrn_measured_fraction_theta_max 0.995
_diffrn_measurement_device_type 'Smart Apex II CCD'
_diffrn_measurement_method 'omega scans'
_diffrn_radiation_monochromator graphite
_diffrn_radiation_source 'fine-focus sealed tube'
_diffrn_radiation_type MoK\a
_diffrn_radiation_wavelength 0.71073
_diffrn_reflns_av_R_equivalents 0.0687
_diffrn_reflns_av_sigmaI/netI 0.0369
_diffrn_reflns_limit_h_max 12
_diffrn_reflns_limit_h_min -19
_diffrn_reflns_limit_k_max 19
_diffrn_reflns_limit_k_min -19
_diffrn_reflns_limit_l_max 60
_diffrn_reflns_limit_l_min -61
_diffrn_reflns_number 19187
_diffrn_reflns_theta_full 24.62
_diffrn_reflns_theta_max 24.62
_diffrn_reflns_theta_min 2.10
_diffrn_standards_decay_% 0
_diffrn_standards_interval_count 0
_diffrn_standards_interval_time 0
_diffrn_standards_number 0
_exptl_absorpt_coefficient_mu 0.624
_exptl_absorpt_correction_T_max 0.8084
_exptl_absorpt_correction_T_min 0.7666
_exptl_absorpt_correction_type empirical
_exptl_absorpt_process_details sadabs
_exptl_crystal_colour colorless
_exptl_crystal_density_diffrn 1.455
_exptl_crystal_density_method 'not measured'
_exptl_crystal_description block
_exptl_crystal_F_000 5796
_exptl_crystal_size_max 0.45
_exptl_crystal_size_mid 0.39
_exptl_crystal_size_min 0.36
_refine_diff_density_max 0.949
_refine_diff_density_min -0.467
_refine_diff_density_rms 0.076
_refine_ls_extinction_method none
_refine_ls_goodness_of_fit_ref 1.000
_refine_ls_hydrogen_treatment constr
_refine_ls_matrix_type full
_refine_ls_number_parameters 151
_refine_ls_number_reflns 2362
_refine_ls_number_restraints 6
_refine_ls_restrained_S_all 1.016
_refine_ls_R_factor_all 0.0798
_refine_ls_R_factor_gt 0.0549
_refine_ls_shift/su_max 0.003
_refine_ls_shift/su_mean 0.000
_refine_ls_structure_factor_coef Fsqd
_refine_ls_weighting_details 'calc w=1/[\s^2^(Fo^2^)+(0.1014P)^2^+50.5415P] where P=(Fo^2^+2Fc^2^)/3'
_refine_ls_weighting_scheme calc
_refine_ls_wR_factor_gt 0.1507
_refine_ls_wR_factor_ref 0.1747
_reflns_number_gt 1706
_reflns_number_total 2362
_reflns_threshold_expression >2sigma(I)
_cod_data_source_file c2nj40737j.txt
_cod_data_source_block 0910i
_cod_depositor_comments
;
The following automatic conversions were performed:

'_symmetry_cell_setting' value 'Rhombohedral' changed to
'rhombohedral' according to
/home/saulius/struct/CIF-dictionaries/cif_core.dic dictionary named
'cif_core.dic' version 2.4.2 from 2011-04-26.

Automatic conversion script
Id: cif_fix_values 1891 2012-01-12 08:04:46Z andrius 
;
_cod_original_cell_volume 12592.5(15)
_cod_original_sg_symbol_H-M 'R-3c '
_cod_database_code 7053098

loop_
_symmetry_equiv_pos_as_xyz
'x, y, z'
'-y, x-y, z'
'-x+y, -x, z'
'y, x, -z+1/2'
'x-y, -y, -z+1/2'
'-x, -x+y, -z+1/2'
'x+2/3, y+1/3, z+1/3'
'-y+2/3, x-y+1/3, z+1/3'
'-x+y+2/3, -x+1/3, z+1/3'
'y+2/3, x+1/3, -z+5/6'
'x-y+2/3, -y+1/3, -z+5/6'
'-x+2/3, -x+y+1/3, -z+5/6'
'x+1/3, y+2/3, z+2/3'
'-y+1/3, x-y+2/3, z+2/3'
'-x+y+1/3, -x+2/3, z+2/3'
'y+1/3, x+2/3, -z+7/6'
'x-y+1/3, -y+2/3, -z+7/6'
'-x+1/3, -x+y+2/3, -z+7/6'
'-x, -y, -z'
'y, -x+y, -z'
'x-y, x, -z'
'-y, -x, z-1/2'
'-x+y, y, z-1/2'
'x, x-y, z-1/2'
'-x+2/3, -y+1/3, -z+1/3'
'y+2/3, -x+y+1/3, -z+1/3'
'x-y+2/3, x+1/3, -z+1/3'
'-y+2/3, -x+1/3, z-1/6'
'-x+y+2/3, y+1/3, z-1/6'
'x+2/3, x-y+1/3, z-1/6'
'-x+1/3, -y+2/3, -z+2/3'
'y+1/3, -x+y+2/3, -z+2/3'
'x-y+1/3, x+2/3, -z+2/3'
'-y+1/3, -x+2/3, z+1/6'
'-x+y+1/3, y+2/3, z+1/6'
'x+1/3, x-y+2/3, z+1/6'

loop_
_atom_site_label
_atom_site_type_symbol
_atom_site_fract_x
_atom_site_fract_y
_atom_site_fract_z
_atom_site_U_iso_or_equiv
_atom_site_adp_type
_atom_site_occupancy
_atom_site_symmetry_multiplicity
_atom_site_calc_flag
_atom_site_refinement_flags
Mn1 Mn 0.3333 0.6667 0.04543(2) 0.0340(3) Uani 1 3 d S
P1 P 0.44780(9) 0.55686(9) 0.02688(3) 0.0483(4) Uani 1 1 d .
P2 P 0.52728(8) 0.68517(8) 0.07306(2) 0.0427(4) Uani 1 1 d .
O1 O 0.3786(3) 0.5886(3) 0.02376(6) 0.0575(9) Uani 1 1 d .
O2 O 0.3979(2) 0.4512(2) 0.02091(7) 0.0656(11) Uani 1 1 d .
H2A H 0.4299 0.4404 0.0112 0.098 Uiso 1 1 calc R
O3 O 0.5346(3) 0.6090(2) 0.01092(7) 0.0613(10) Uani 1 1 d .
O4 O 0.3964(2) 0.5058(2) 0.07484(6) 0.0510(9) Uani 1 1 d .
H4D H 0.4083 0.4793 0.0861 0.077 Uiso 1 1 calc R
O5 O 0.6060(2) 0.7493(2) 0.05461(6) 0.0517(9) Uani 1 1 d .
H5D H 0.6558 0.7589 0.0604 0.077 Uiso 1 1 calc R
O6 O 0.5628(2) 0.6882(2) 0.09990(6) 0.0545(9) Uani 1 1 d .
O7 O 0.4503(2) 0.7071(2) 0.07165(6) 0.0456(8) Uani 1 1 d .
C1 C 0.4798(3) 0.5664(3) 0.06093(10) 0.0466(12) Uani 1 1 d .
C2 C 0.5484(4) 0.5320(4) 0.06518(13) 0.0708(17) Uani 1 1 d .
H2B H 0.5226 0.4702 0.0586 0.106 Uiso 1 1 calc R
H2C H 0.5603 0.5322 0.0832 0.106 Uiso 1 1 calc R
H2D H 0.6052 0.5720 0.0564 0.106 Uiso 1 1 calc R
C3 C 0.5222(8) 0.7650(7) -0.02405(17) 0.126(3) Uani 1 1 d .
H3A H 0.4595 0.7174 -0.0205 0.190 Uiso 1 1 d R
H3B H 0.5484 0.7434 -0.0371 0.190 Uiso 1 1 d R
H3C H 0.5225 0.8196 -0.0303 0.190 Uiso 1 1 d R
C4 C 0.6694(7) 0.8579(6) -0.0025(2) 0.143(4) Uani 1 1 d .
H4A H 0.7013 0.8703 0.0138 0.214 Uiso 1 1 d R
H4B H 0.6714 0.9134 -0.0087 0.214 Uiso 1 1 d R
H4C H 0.6989 0.8381 -0.0150 0.214 Uiso 1 1 d R
C5 C 0.4254(10) 0.7653(8) 0.13107(19) 0.175(5) Uani 1 1 d U
H5A H 0.4797 0.7638 0.1255 0.262 Uiso 1 1 d R
H5B H 0.4247 0.7680 0.1497 0.262 Uiso 1 1 d R
H5C H 0.4264 0.8191 0.1239 0.262 Uiso 1 1 d R
N1 N 0.5722(4) 0.7867(4) -0.00027(11) 0.0807(16) Uani 1 1 d .
H1B H 0.5709 0.7350 0.0055 0.097 Uiso 1 1 d R
H1A H 0.5463 0.8060 0.0118 0.097 Uiso 1 1 d R
N2 N 0.3333 0.6667 0.11999(19) 0.119(4) Uani 1 3 d S
H2F H 0.3333 0.6667 0.1025 0.143 Uiso 1 3 d SR
O1W O 0.3642(5) 0.3910(4) 0.11813(13) 0.150(3) Uani 1 1 d .
H1WA H 0.3178 0.3372 0.1158 0.225 Uiso 1 1 d R
H1WB H 0.4138 0.3903 0.1147 0.225 Uiso 1 1 d R

loop_
_atom_site_aniso_label
_atom_site_aniso_U_11
_atom_site_aniso_U_22
_atom_site_aniso_U_33
_atom_site_aniso_U_23
_atom_site_aniso_U_13
_atom_site_aniso_U_12
Mn1 0.0313(4) 0.0313(4) 0.0393(6) 0.000 0.000 0.0156(2)
P1 0.0451(8) 0.0396(7) 0.0618(8) -0.0071(6) 0.0110(6) 0.0223(6)
P2 0.0315(6) 0.0395(7) 0.0562(8) 0.0006(5) -0.0041(5) 0.0171(5)
O1 0.067(2) 0.072(2) 0.0485(19) -0.0142(17) -0.0036(17) 0.046(2)
O2 0.052(2) 0.043(2) 0.093(3) -0.0131(19) 0.0248(19) 0.0166(17)
O3 0.063(2) 0.0392(19) 0.075(2) -0.0038(17) 0.0264(19) 0.0206(18)
O4 0.0433(19) 0.0436(19) 0.068(2) 0.0185(16) 0.0053(16) 0.0229(16)
O5 0.0348(17) 0.051(2) 0.063(2) 0.0107(16) -0.0007(15) 0.0167(16)
O6 0.0402(19) 0.058(2) 0.058(2) 0.0086(17) -0.0086(16) 0.0192(17)
O7 0.0360(17) 0.0413(18) 0.063(2) -0.0090(15) -0.0092(15) 0.0217(15)
C1 0.034(2) 0.044(3) 0.067(3) 0.004(2) 0.004(2) 0.023(2)
C2 0.051(3) 0.060(4) 0.114(5) 0.014(3) 0.004(3) 0.037(3)
C3 0.163(10) 0.135(8) 0.104(7) 0.033(6) 0.045(7) 0.091(7)
C4 0.111(7) 0.092(6) 0.189(10) 0.015(6) 0.057(7) 0.024(6)
C5 0.194(8) 0.167(8) 0.098(6) -0.010(6) 0.008(6) 0.041(6)
N1 0.092(4) 0.073(4) 0.087(4) 0.019(3) 0.033(3) 0.049(3)
N2 0.153(7) 0.153(7) 0.051(6) 0.000 0.000 0.076(4)
O1W 0.156(6) 0.103(4) 0.148(5) 0.039(4) -0.038(5) 0.033(4)

loop_
_atom_type_symbol
_atom_type_description
_atom_type_scat_dispersion_real
_atom_type_scat_dispersion_imag
_atom_type_scat_source
C C 0.0033 0.0016 'International Tables Vol C Tables 4.2.6.8 and 6.1.1.4'
H H 0.0000 0.0000 'International Tables Vol C Tables 4.2.6.8 and 6.1.1.4'
N N 0.0061 0.0033 'International Tables Vol C Tables 4.2.6.8 and 6.1.1.4'
O O 0.0106 0.0060 'International Tables Vol C Tables 4.2.6.8 and 6.1.1.4'
P P 0.1023 0.0942 'International Tables Vol C Tables 4.2.6.8 and 6.1.1.4'
Mn Mn 0.3368 0.7283 'International Tables Vol C Tables 4.2.6.8 and 6.1.1.4'

loop_
_geom_angle_atom_site_label_1
_geom_angle_atom_site_label_2
_geom_angle_atom_site_label_3
_geom_angle
_geom_angle_site_symmetry_1
_geom_angle_site_symmetry_3
O1 Mn1 O1 94.35(13) 3_565 2_665
O1 Mn1 O1 94.35(13) 3_565 .
O1 Mn1 O1 94.35(13) 2_665 .
O1 Mn1 O7 90.84(13) 3_565 2_665
O1 Mn1 O7 89.27(12) 2_665 2_665
O1 Mn1 O7 173.42(14) . 2_665
O1 Mn1 O7 89.27(12) 3_565 3_565
O1 Mn1 O7 173.42(14) 2_665 3_565
O1 Mn1 O7 90.84(13) . 3_565
O7 Mn1 O7 85.18(13) 2_665 3_565
O1 Mn1 O7 173.42(14) 3_565 .
O1 Mn1 O7 90.84(13) 2_665 .
O1 Mn1 O7 89.27(12) . .
O7 Mn1 O7 85.18(13) 2_665 .
O7 Mn1 O7 85.18(13) 3_565 .
O1 P1 O3 114.9(2) . .
O1 P1 O2 107.9(2) . .
O3 P1 O2 110.89(18) . .
O1 P1 C1 108.4(2) . .
O3 P1 C1 109.3(2) . .
O2 P1 C1 105.0(2) . .
O7 P2 O6 113.9(2) . .
O7 P2 O5 109.54(19) . .
O6 P2 O5 111.79(18) . .
O7 P2 C1 106.56(19) . .
O6 P2 C1 107.8(2) . .
O5 P2 C1 106.8(2) . .
P1 O1 Mn1 136.8(2) . .
P1 O2 H2A 109.5 . .
C1 O4 H4D 109.5 . .
P2 O5 H5D 109.5 . .
P2 O7 Mn1 133.76(19) . .
O4 C1 C2 107.7(4) . .
O4 C1 P2 109.1(3) . .
C2 C1 P2 110.7(4) . .
O4 C1 P1 106.9(3) . .
C2 C1 P1 110.2(4) . .
P2 C1 P1 112.1(3) . .
C1 C2 H2B 109.5 . .
C1 C2 H2C 109.5 . .
H2B C2 H2C 109.5 . .
C1 C2 H2D 109.5 . .
H2B C2 H2D 109.5 . .
H2C C2 H2D 109.5 . .
N1 C3 H3A 107.2 . .
N1 C3 H3B 112.8 . .
H3A C3 H3B 109.5 . .
N1 C3 H3C 108.9 . .
H3A C3 H3C 109.5 . .
H3B C3 H3C 108.9 . .
N1 C4 H4A 111.7 . .
N1 C4 H4B 107.4 . .
H4A C4 H4B 109.7 . .
N1 C4 H4C 108.9 . .
H4A C4 H4C 110.1 . .
H4B C4 H4C 108.9 . .
N2 C5 H5A 106.2 . .
N2 C5 H5B 111.1 . .
H5A C5 H5B 109.7 . .
N2 C5 H5C 110.9 . .
H5A C5 H5C 109.2 . .
H5B C5 H5C 109.8 . .
C4 N1 C3 113.8(7) . .
C4 N1 H1B 106.9 . .
C3 N1 H1B 108.4 . .
C4 N1 H1A 107.4 . .
C3 N1 H1A 111.6 . .
H1B N1 H1A 108.4 . .
C5 N2 C5 109.0(5) 2_665 .
C5 N2 C5 109.0(5) 2_665 3_565
C5 N2 C5 109.0(5) . 3_565
C5 N2 H2F 110.0 2_665 .
C5 N2 H2F 110.0 . .
C5 N2 H2F 110.0 3_565 .
H1WA O1W H1WB 109.4 . .

loop_
_geom_bond_atom_site_label_1
_geom_bond_atom_site_label_2
_geom_bond_distance
_geom_bond_site_symmetry_2
Mn1 O1 2.129(3) 3_565
Mn1 O1 2.129(3) 2_665
Mn1 O1 2.129(3) .
Mn1 O7 2.196(3) 2_665
Mn1 O7 2.196(3) 3_565
Mn1 O7 2.196(3) .
P1 O1 1.500(4) .
P1 O3 1.514(4) .
P1 O2 1.558(4) .
P1 C1 1.841(5) .
P2 O7 1.503(3) .
P2 O6 1.514(3) .
P2 O5 1.547(3) .
P2 C1 1.840(5) .
O2 H2A 0.8200 .
O4 C1 1.441(6) .
O4 H4D 0.8200 .
O5 H5D 0.8200 .
C1 C2 1.531(7) .
C2 H2B 0.9600 .
C2 H2C 0.9600 .
C2 H2D 0.9600 .
C3 N1 1.438(11) .
C3 H3A 0.9631 .
C3 H3B 0.9696 .
C3 H3C 0.9643 .
C4 N1 1.459(10) .
C4 H4A 0.9732 .
C4 H4B 0.9641 .
C4 H4C 0.9686 .
C5 N2 1.696(12) .
C5 H5A 0.9642 .
C5 H5B 0.9760 .
C5 H5C 0.9647 .
N1 H1B 0.9040 .
N1 H1A 0.9081 .
N2 C5 1.696(12) 2_665
N2 C5 1.696(12) 3_565
N2 H2F 0.9150 .
O1W H1WA 0.8525 .
O1W H1WB 0.8529 .
